data_7240735
loop_
_publ_author_name
'Bazzi, Fadwat'
'Danke, Alexander J.'
'Lawson, Daniel B.'
'Manoli, Maria'
'Leitus, Gregory'
'Koutentis, Panayiotis Andreas'
'Constantinides, Christos P.'

_publ_section_title
;
 1-(2-Methoxyphenyl)-3-(phenyl)-1,4-dihydro-1,2,4-benzotriazin-4-yl: A
 Tricky &#x201C;Structure-to-Magnetism&#x201D; Correlation Aided by DFT
 Calculations
;
_journal_name_full CrystEngComm
_journal_paper_doi 10.1039/D0CE00669F
_journal_year 2020
_chemical_formula_moiety 'C20 H16 N3 O'
_chemical_formula_sum 'C20 H16 N3 O'
_chemical_formula_weight 314.36
_chemical_name_systematic 1-(2-Anisole)-3-(phenyl)-1,4-dihydro-1,2,4-benzotriazin-4-yl
_space_group_crystal_system triclinic
_space_group_IT_number 2
_space_group_name_Hall '-P 1'
_space_group_name_H-M_alt 'P -1'
_atom_sites_solution_hydrogens geom
_audit_creation_method SHELXL-2014/7
_audit_update_record
;
2020-05-01 deposited with the CCDC.	2020-06-16 downloaded from the CCDC.
;
_cell_angle_alpha 109.44(3)
_cell_angle_beta 100.57(3)
_cell_angle_gamma 90.58(3)
_cell_formula_units_Z 4
_cell_length_a 10.210(2)
_cell_length_b 12.081(2)
_cell_length_c 13.653(3)
_cell_measurement_reflns_used 10601
_cell_measurement_temperature 100(2)
_cell_measurement_theta_max 31.5800
_cell_measurement_theta_min 1.6370
_cell_volume 1556.5(6)
_computing_cell_refinement 'CrysAlisPro 1.171.40.57a (Rigaku Oxford Diffraction, 2019)'
_computing_data_collection 'CrysAlisPro 1.171.40.57a (Rigaku Oxford Diffraction, 2019)'
_computing_data_reduction 'CrysAlisPro 1.171.40.57a (Rigaku Oxford Diffraction, 2019)'
_computing_structure_refinement 'SHELXL-2014/7 (Sheldrick, 2014)'
_computing_structure_solution 'ShelXT (Sheldrick, 2015)'
_diffrn_ambient_temperature 100(2)
_diffrn_measured_fraction_theta_full 1.000
_diffrn_measured_fraction_theta_max 1.000
_diffrn_measurement_device_type 'XtaLAB Synergy, Dualflex, Pilatus 300K'
_diffrn_measurement_method '\w scans'
_diffrn_radiation_type MoK\a
_diffrn_radiation_wavelength 0.71073
_diffrn_reflns_av_R_equivalents 0.0392
_diffrn_reflns_av_unetI/netI 0.0258
_diffrn_reflns_Laue_measured_fraction_full 1.000
_diffrn_reflns_Laue_measured_fraction_max 1.000
_diffrn_reflns_limit_h_max 12
_diffrn_reflns_limit_h_min -12
_diffrn_reflns_limit_k_max 14
_diffrn_reflns_limit_k_min -14
_diffrn_reflns_limit_l_max 16
_diffrn_reflns_limit_l_min -16
_diffrn_reflns_number 27037
_diffrn_reflns_point_group_measured_fraction_full 1.000
_diffrn_reflns_point_group_measured_fraction_max 1.000
_diffrn_reflns_theta_full 25.349
_diffrn_reflns_theta_max 25.349
_diffrn_reflns_theta_min 1.614
_exptl_absorpt_coefficient_mu 0.085
_exptl_absorpt_correction_T_max 1.00000
_exptl_absorpt_correction_T_min 0.66703
_exptl_absorpt_correction_type multi-scan
_exptl_absorpt_process_details
;
CrysAlisPro 1.171.40.57a (Rigaku Oxford Diffraction, 2019)
Empirical absorption correction using spherical harmonics,
 implemented in SCALE3 ABSPACK scaling algorithm.
;
_exptl_crystal_colour green
_exptl_crystal_density_diffrn 1.342
_exptl_crystal_description plate
_exptl_crystal_F_000 660
_exptl_crystal_preparation 'Magnetic properties'
_exptl_crystal_recrystallization_method 'Re-crystallisation from solvent: Cyclohexane/DCM (9:1)'
_exptl_crystal_size_max 0.148
_exptl_crystal_size_mid 0.141
_exptl_crystal_size_min 0.038
_refine_diff_density_max 0.470
_refine_diff_density_min -0.243
_refine_diff_density_rms 0.052
_refine_ls_extinction_method none
_refine_ls_goodness_of_fit_ref 1.069
_refine_ls_hydrogen_treatment constr
_refine_ls_matrix_type full
_refine_ls_number_parameters 435
_refine_ls_number_reflns 5695
_refine_ls_number_restraints 0
_refine_ls_restrained_S_all 1.069
_refine_ls_R_factor_all 0.0663
_refine_ls_R_factor_gt 0.0571
_refine_ls_shift/su_max 0.000
_refine_ls_shift/su_mean 0.000
_refine_ls_structure_factor_coef Fsqd
_refine_ls_weighting_details 'w=1/[\s^2^(Fo^2^)+(0.0737P)^2^+1.1869P] where P=(Fo^2^+2Fc^2^)/3'
_refine_ls_weighting_scheme calc
_refine_ls_wR_factor_gt 0.1474
_refine_ls_wR_factor_ref 0.1533
_reflns_Friedel_coverage 0.000
_reflns_number_gt 4896
_reflns_number_total 5695
_reflns_threshold_expression 'I > 2\s(I)'
_cod_data_source_file d0ce00669f2.cif
_cod_data_source_block fb004
_cod_database_code 7240735
_shelx_shelxl_version_number 2014/7
_shelx_space_group_comment
;
The symmetry employed for this shelxl refinement is uniquely defined
by the following loop, which should always be used as a source of
symmetry information in preference to the above space-group names.
They are only intended as comments.
;
_shelx_estimated_absorpt_t_min 0.987
_shelx_estimated_absorpt_t_max 0.997
_oxdiff_exptl_absorpt_empirical_full_min 0.725
_oxdiff_exptl_absorpt_empirical_full_max 1.332
_oxdiff_exptl_absorpt_empirical_details
;
Empirical correction (ABSPACK) includes:
- Absorption correction using spherical harmonics
- Frame scaling
;

loop_
_space_group_symop_operation_xyz
'x, y, z'
'-x, -y, -z'

loop_
_atom_site_label
_atom_site_type_symbol
_atom_site_fract_x
_atom_site_fract_y
_atom_site_fract_z
_atom_site_U_iso_or_equiv
_atom_site_adp_type
_atom_site_occupancy
_atom_site_site_symmetry_order
_atom_site_calc_flag
_atom_site_refinement_flags_posn
_atom_site_refinement_flags_adp
_atom_site_refinement_flags_occupancy
_atom_site_disorder_assembly
_atom_site_disorder_group
O1 O 0.03619(15) 0.57359(13) 0.66024(13) 0.0329(4) Uani 1 1 d . . . . .
N1 N 0.12271(15) 0.93835(14) 0.65516(13) 0.0190(4) Uani 1 1 d . . . . .
N2 N 0.11311(16) 0.85569(14) 0.79079(13) 0.0205(4) Uani 1 1 d . . . . .
N3 N 0.19604(16) 0.77264(14) 0.74666(13) 0.0199(4) Uani 1 1 d . . . . .
C1 C 0.24169(18) 0.76506(16) 0.65569(15) 0.0179(4) Uani 1 1 d . . . . .
C2 C 0.32363(19) 0.67821(17) 0.61026(16) 0.0209(4) Uani 1 1 d . . . . .
H2 H 0.3511 0.6214 0.6425 0.025 Uiso 1 1 calc R U . . .
C3 C 0.36428(19) 0.67522(17) 0.51882(16) 0.0228(4) Uani 1 1 d . . . . .
H3 H 0.4203 0.6165 0.4883 0.027 Uiso 1 1 calc R U . . .
C4 C 0.3237(2) 0.75805(18) 0.47067(17) 0.0243(4) Uani 1 1 d . . . . .
H4 H 0.3511 0.7550 0.4071 0.029 Uiso 1 1 calc R U . . .
C5 C 0.24309(19) 0.84485(17) 0.51592(16) 0.0218(4) Uani 1 1 d . . . . .
H5 H 0.2157 0.9008 0.4826 0.026 Uiso 1 1 calc R U . . .
C6 C 0.20150(18) 0.85132(16) 0.60984(15) 0.0184(4) Uani 1 1 d . . . . .
C7 C 0.08365(18) 0.93397(16) 0.74187(15) 0.0183(4) Uani 1 1 d . . . . .
C8 C -0.00708(18) 1.02395(17) 0.78942(15) 0.0193(4) Uani 1 1 d . . . . .
C9 C -0.0374(2) 1.11482(18) 0.74937(17) 0.0246(4) Uani 1 1 d . . . . .
H9 H 0.0016 1.1203 0.6930 0.030 Uiso 1 1 calc R U . . .
C10 C -0.1244(2) 1.19746(18) 0.79120(18) 0.0277(5) Uani 1 1 d . . . . .
H10 H -0.1441 1.2589 0.7631 0.033 Uiso 1 1 calc R U . . .
C11 C -0.1823(2) 1.19117(18) 0.87322(17) 0.0262(5) Uani 1 1 d . . . . .
H11 H -0.2425 1.2473 0.9010 0.031 Uiso 1 1 calc R U . . .
C12 C -0.1516(2) 1.10187(18) 0.91444(16) 0.0248(4) Uani 1 1 d . . . . .
H12 H -0.1899 1.0974 0.9715 0.030 Uiso 1 1 calc R U . . .
C13 C -0.06518(19) 1.01891(17) 0.87270(16) 0.0214(4) Uani 1 1 d . . . . .
H13 H -0.0454 0.9579 0.9013 0.026 Uiso 1 1 calc R U . . .
C14 C 0.2165(2) 0.68060(18) 0.79113(16) 0.0227(4) Uani 1 1 d . . . . .
C15 C 0.3196(2) 0.6938(2) 0.87615(17) 0.0292(5) Uani 1 1 d . . . . .
H15 H 0.3777 0.7636 0.9056 0.035 Uiso 1 1 calc R U . . .
C16 C 0.3370(3) 0.6033(2) 0.91805(19) 0.0419(7) Uani 1 1 d . . . . .
H16 H 0.4078 0.6099 0.9760 0.050 Uiso 1 1 calc R U . . .
C17 C 0.2494(3) 0.5037(2) 0.8737(2) 0.0432(7) Uani 1 1 d . . . . .
H17 H 0.2602 0.4427 0.9034 0.052 Uiso 1 1 calc R U . . .
C18 C 0.1474(3) 0.4892(2) 0.7885(2) 0.0375(6) Uani 1 1 d . . . . .
H18 H 0.0893 0.4193 0.7596 0.045 Uiso 1 1 calc R U . . .
C19 C 0.1306(2) 0.57863(19) 0.74543(17) 0.0272(5) Uani 1 1 d . . . . .
C20 C -0.0577(3) 0.4716(2) 0.6140(2) 0.0445(6) Uani 1 1 d . . . . .
H20A H -0.0092 0.4004 0.5949 0.067 Uiso 1 1 calc R U . . .
H20B H -0.1160 0.4768 0.5503 0.067 Uiso 1 1 calc R U . . .
H20C H -0.1120 0.4682 0.6653 0.067 Uiso 1 1 calc R U . . .
O2 O 0.45909(15) 0.92785(13) 0.32859(13) 0.0330(4) Uani 1 1 d . . . . .
N4 N 0.53913(15) 0.55698(14) 0.33818(13) 0.0189(4) Uani 1 1 d . . . . .
N5 N 0.46308(16) 0.63999(15) 0.20321(14) 0.0239(4) Uani 1 1 d . . . . .
N6 N 0.56769(17) 0.72416(15) 0.24778(14) 0.0233(4) Uani 1 1 d . . . . .
C21 C 0.65754(19) 0.73297(17) 0.33981(15) 0.0194(4) Uani 1 1 d . . . . .
C22 C 0.7615(2) 0.82171(17) 0.38617(16) 0.0225(4) Uani 1 1 d . . . . .
H22 H 0.7731 0.8796 0.3548 0.027 Uiso 1 1 calc R U . . .
C23 C 0.8471(2) 0.82454(18) 0.47773(17) 0.0236(4) Uani 1 1 d . . . . .
H23 H 0.9186 0.8841 0.5090 0.028 Uiso 1 1 calc R U . . .
C24 C 0.8295(2) 0.74088(18) 0.52468(17) 0.0246(4) Uani 1 1 d . . . . .
H24 H 0.8881 0.7440 0.5884 0.030 Uiso 1 1 calc R U . . .
C25 C 0.7269(2) 0.65331(17) 0.47862(16) 0.0225(4) Uani 1 1 d . . . . .
H25 H 0.7153 0.5969 0.5115 0.027 Uiso 1 1 calc R U . . .
C26 C 0.63977(18) 0.64602(16) 0.38451(15) 0.0180(4) Uani 1 1 d . . . . .
C27 C 0.45698(19) 0.56119(17) 0.25166(15) 0.0191(4) Uani 1 1 d . . . . .
C28 C 0.34211(19) 0.47089(17) 0.20424(16) 0.0207(4) Uani 1 1 d . . . . .
C29 C 0.3327(2) 0.37824(18) 0.24255(17) 0.0262(5) Uani 1 1 d . . . . .
H29 H 0.4012 0.3718 0.2973 0.031 Uiso 1 1 calc R U . . .
C30 C 0.2239(2) 0.2951(2) 0.20141(18) 0.0313(5) Uani 1 1 d . . . . .
H30 H 0.2185 0.2325 0.2284 0.038 Uiso 1 1 calc R U . . .
C31 C 0.1237(2) 0.3029(2) 0.12162(18) 0.0318(5) Uani 1 1 d . . . . .
H31 H 0.0492 0.2462 0.0938 0.038 Uiso 1 1 calc R U . . .
C32 C 0.1327(2) 0.3942(2) 0.08236(17) 0.0293(5) Uani 1 1 d . . . . .
H32 H 0.0647 0.3994 0.0267 0.035 Uiso 1 1 calc R U . . .
C33 C 0.2404(2) 0.47796(18) 0.12383(16) 0.0235(4) Uani 1 1 d . . . . .
H33 H 0.2449 0.5408 0.0971 0.028 Uiso 1 1 calc R U . . .
C34 C 0.5715(2) 0.81245(19) 0.19975(17) 0.0266(5) Uani 1 1 d . . . . .
C35 C 0.6319(2) 0.7943(2) 0.11421(18) 0.0319(5) Uani 1 1 d . . . . .
H35 H 0.6697 0.7219 0.0854 0.038 Uiso 1 1 calc R U . . .
C36 C 0.6376(3) 0.8821(3) 0.0699(2) 0.0475(7) Uani 1 1 d . . . . .
H36 H 0.6794 0.8712 0.0110 0.057 Uiso 1 1 calc R U . . .
C37 C 0.5802(3) 0.9863(2) 0.1146(2) 0.0413(6) Uani 1 1 d . . . . .
H37 H 0.5845 1.0472 0.0853 0.050 Uiso 1 1 calc R U . . .
C38 C 0.5187(2) 1.0048(2) 0.1976(2) 0.0375(6) Uani 1 1 d . . . . .
H38 H 0.4790 1.0766 0.2246 0.045 Uiso 1 1 calc R U . . .
C39 C 0.5139(2) 0.91726(19) 0.24370(18) 0.0287(5) Uani 1 1 d . . . . .
C40 C 0.3910(3) 1.0318(2) 0.3718(2) 0.0463(7) Uani 1 1 d . . . . .
H40A H 0.4518 1.1020 0.3897 0.069 Uiso 1 1 calc R U . . .
H40B H 0.3623 1.0295 0.4358 0.069 Uiso 1 1 calc R U . . .
H40C H 0.3127 1.0345 0.3192 0.069 Uiso 1 1 calc R U . . .

loop_
_atom_site_aniso_label
_atom_site_aniso_U_11
_atom_site_aniso_U_22
_atom_site_aniso_U_33
_atom_site_aniso_U_23
_atom_site_aniso_U_13
_atom_site_aniso_U_12
O1 0.0286(8) 0.0256(8) 0.0442(10) 0.0148(7) 0.0010(7) -0.0043(6)
N1 0.0177(8) 0.0181(8) 0.0231(9) 0.0105(7) 0.0022(6) 0.0027(6)
N2 0.0223(8) 0.0187(8) 0.0240(9) 0.0110(7) 0.0058(7) 0.0057(7)
N3 0.0222(8) 0.0190(8) 0.0232(9) 0.0122(7) 0.0060(7) 0.0069(7)
C1 0.0169(9) 0.0164(9) 0.0208(10) 0.0085(8) 0.0008(7) -0.0011(7)
C2 0.0197(9) 0.0184(10) 0.0274(11) 0.0118(8) 0.0033(8) 0.0035(8)
C3 0.0210(10) 0.0189(10) 0.0299(11) 0.0093(8) 0.0067(8) 0.0031(8)
C4 0.0271(10) 0.0247(10) 0.0254(11) 0.0124(9) 0.0085(8) 0.0017(8)
C5 0.0229(10) 0.0214(10) 0.0258(10) 0.0148(8) 0.0038(8) 0.0028(8)
C6 0.0151(9) 0.0170(9) 0.0233(10) 0.0092(8) 0.0002(7) 0.0001(7)
C7 0.0168(9) 0.0164(9) 0.0220(10) 0.0090(8) -0.0001(7) 0.0009(7)
C8 0.0174(9) 0.0174(9) 0.0218(10) 0.0074(8) -0.0006(7) 0.0008(7)
C9 0.0256(10) 0.0245(11) 0.0291(11) 0.0158(9) 0.0058(8) 0.0052(8)
C10 0.0316(11) 0.0204(10) 0.0351(12) 0.0154(9) 0.0051(9) 0.0074(9)
C11 0.0248(10) 0.0202(10) 0.0326(12) 0.0075(9) 0.0058(9) 0.0077(8)
C12 0.0263(10) 0.0248(11) 0.0238(11) 0.0081(9) 0.0061(8) 0.0034(8)
C13 0.0221(10) 0.0205(10) 0.0237(10) 0.0117(8) 0.0016(8) 0.0025(8)
C14 0.0289(11) 0.0221(10) 0.0248(10) 0.0146(9) 0.0113(8) 0.0118(8)
C15 0.0357(12) 0.0288(11) 0.0239(11) 0.0108(9) 0.0042(9) 0.0133(9)
C16 0.0633(17) 0.0458(15) 0.0255(12) 0.0208(11) 0.0130(11) 0.0340(13)
C17 0.0789(19) 0.0337(13) 0.0378(14) 0.0259(12) 0.0356(14) 0.0304(13)
C18 0.0555(15) 0.0272(12) 0.0453(14) 0.0212(11) 0.0306(12) 0.0151(11)
C19 0.0310(11) 0.0260(11) 0.0322(12) 0.0148(9) 0.0153(9) 0.0087(9)
C20 0.0346(13) 0.0277(12) 0.0673(18) 0.0094(12) 0.0138(12) -0.0052(10)
O2 0.0327(8) 0.0260(8) 0.0445(10) 0.0138(7) 0.0137(7) 0.0094(7)
N4 0.0189(8) 0.0176(8) 0.0231(8) 0.0104(7) 0.0050(7) 0.0035(6)
N5 0.0228(9) 0.0231(9) 0.0292(9) 0.0156(8) 0.0014(7) -0.0007(7)
N6 0.0249(9) 0.0222(9) 0.0273(9) 0.0166(7) 0.0008(7) -0.0001(7)
C21 0.0207(9) 0.0196(10) 0.0218(10) 0.0107(8) 0.0066(8) 0.0056(8)
C22 0.0235(10) 0.0189(10) 0.0300(11) 0.0139(9) 0.0064(8) 0.0038(8)
C23 0.0214(10) 0.0191(10) 0.0308(11) 0.0101(9) 0.0034(8) 0.0036(8)
C24 0.0230(10) 0.0241(10) 0.0275(11) 0.0118(9) 0.0013(8) 0.0039(8)
C25 0.0239(10) 0.0222(10) 0.0270(11) 0.0157(9) 0.0052(8) 0.0054(8)
C26 0.0196(9) 0.0169(9) 0.0212(10) 0.0091(8) 0.0077(8) 0.0059(7)
C27 0.0203(9) 0.0198(10) 0.0215(10) 0.0108(8) 0.0077(8) 0.0061(8)
C28 0.0207(10) 0.0211(10) 0.0226(10) 0.0089(8) 0.0072(8) 0.0031(8)
C29 0.0256(11) 0.0260(11) 0.0298(11) 0.0158(9) 0.0008(9) 0.0003(8)
C30 0.0337(12) 0.0262(11) 0.0384(13) 0.0193(10) 0.0029(10) -0.0026(9)
C31 0.0285(11) 0.0283(12) 0.0370(13) 0.0122(10) 0.0008(9) -0.0067(9)
C32 0.0267(11) 0.0336(12) 0.0278(11) 0.0144(10) -0.0020(9) -0.0002(9)
C33 0.0250(10) 0.0238(10) 0.0253(11) 0.0126(9) 0.0059(8) 0.0024(8)
C34 0.0270(11) 0.0257(11) 0.0312(12) 0.0187(9) -0.0011(9) -0.0008(9)
C35 0.0447(13) 0.0300(12) 0.0317(12) 0.0205(10) 0.0147(10) 0.0106(10)
C36 0.0573(17) 0.0586(18) 0.0400(15) 0.0358(14) 0.0074(12) -0.0039(14)
C37 0.0459(14) 0.0342(13) 0.0461(15) 0.0299(12) -0.0151(12) -0.0099(11)
C38 0.0326(12) 0.0265(12) 0.0510(15) 0.0225(11) -0.0144(11) -0.0059(9)
C39 0.0214(10) 0.0291(11) 0.0338(12) 0.0133(10) -0.0032(9) -0.0013(8)
C40 0.0354(13) 0.0285(13) 0.0672(19) 0.0060(12) 0.0100(13) 0.0107(10)

loop_
_atom_type_symbol
_atom_type_description
_atom_type_scat_dispersion_real
_atom_type_scat_dispersion_imag
_atom_type_scat_source
C C 0.0033 0.0016 'International Tables Vol C Tables 4.2.6.8 and 6.1.1.4'
H H 0.0000 0.0000 'International Tables Vol C Tables 4.2.6.8 and 6.1.1.4'
N N 0.0061 0.0033 'International Tables Vol C Tables 4.2.6.8 and 6.1.1.4'
O O 0.0106 0.0060 'International Tables Vol C Tables 4.2.6.8 and 6.1.1.4'

loop_
_geom_angle_atom_site_label_1
_geom_angle_atom_site_label_2
_geom_angle_atom_site_label_3
_geom_angle
_geom_angle_site_symmetry_1
_geom_angle_site_symmetry_3
_geom_angle_publ_flag
C19 O1 C20 118.07(19) . . ?
C7 N1 C6 116.41(16) . . ?
C7 N2 N3 114.99(16) . . ?
N2 N3 C1 123.67(15) . . ?
N2 N3 C14 115.46(15) . . ?
C1 N3 C14 120.17(16) . . ?
N3 C1 C2 123.02(17) . . ?
N3 C1 C6 116.08(17) . . ?
C2 C1 C6 120.91(18) . . ?
C3 C2 C1 119.88(18) . . ?
C3 C2 H2 120.1 . . ?
C1 C2 H2 120.1 . . ?
C2 C3 C4 120.35(18) . . ?
C2 C3 H3 119.8 . . ?
C4 C3 H3 119.8 . . ?
C5 C4 C3 119.93(19) . . ?
C5 C4 H4 120.0 . . ?
C3 C4 H4 120.0 . . ?
C4 C5 C6 121.12(17) . . ?
C4 C5 H5 119.4 . . ?
C6 C5 H5 119.4 . . ?
N1 C6 C5 120.98(17) . . ?
N1 C6 C1 121.23(17) . . ?
C5 C6 C1 117.79(17) . . ?
N1 C7 N2 127.54(18) . . ?
N1 C7 C8 117.38(16) . . ?
N2 C7 C8 115.05(17) . . ?
C13 C8 C9 118.26(18) . . ?
C13 C8 C7 121.67(17) . . ?
C9 C8 C7 120.06(18) . . ?
C10 C9 C8 120.62(19) . . ?
C10 C9 H9 119.7 . . ?
C8 C9 H9 119.7 . . ?
C11 C10 C9 120.70(19) . . ?
C11 C10 H10 119.6 . . ?
C9 C10 H10 119.6 . . ?
C10 C11 C12 119.13(19) . . ?
C10 C11 H11 120.4 . . ?
C12 C11 H11 120.4 . . ?
C11 C12 C13 120.38(19) . . ?
C11 C12 H12 119.8 . . ?
C13 C12 H12 119.8 . . ?
C12 C13 C8 120.91(18) . . ?
C12 C13 H13 119.5 . . ?
C8 C13 H13 119.5 . . ?
C15 C14 C19 121.76(19) . . ?
C15 C14 N3 120.17(19) . . ?
C19 C14 N3 118.07(18) . . ?
C14 C15 C16 119.0(2) . . ?
C14 C15 H15 120.5 . . ?
C16 C15 H15 120.5 . . ?
C17 C16 C15 118.8(2) . . ?
C17 C16 H16 120.6 . . ?
C15 C16 H16 120.6 . . ?
C18 C17 C16 122.7(2) . . ?
C18 C17 H17 118.7 . . ?
C16 C17 H17 118.7 . . ?
C17 C18 C19 118.8(2) . . ?
C17 C18 H18 120.6 . . ?
C19 C18 H18 120.6 . . ?
O1 C19 C18 124.3(2) . . ?
O1 C19 C14 116.72(18) . . ?
C18 C19 C14 118.9(2) . . ?
O1 C20 H20A 109.5 . . ?
O1 C20 H20B 109.5 . . ?
H20A C20 H20B 109.5 . . ?
O1 C20 H20C 109.5 . . ?
H20A C20 H20C 109.5 . . ?
H20B C20 H20C 109.5 . . ?
C39 O2 C40 118.93(19) . . ?
C27 N4 C26 116.27(16) . . ?
C27 N5 N6 115.11(16) . . ?
N5 N6 C21 123.53(16) . . ?
N5 N6 C34 115.59(16) . . ?
C21 N6 C34 120.55(17) . . ?
N6 C21 C22 122.84(17) . . ?
N6 C21 C26 116.09(17) . . ?
C22 C21 C26 121.07(18) . . ?
C23 C22 C21 119.46(18) . . ?
C23 C22 H22 120.3 . . ?
C21 C22 H22 120.3 . . ?
C22 C23 C24 120.45(19) . . ?
C22 C23 H23 119.8 . . ?
C24 C23 H23 119.8 . . ?
C25 C24 C23 119.93(19) . . ?
C25 C24 H24 120.0 . . ?
C23 C24 H24 120.0 . . ?
C24 C25 C26 121.31(18) . . ?
C24 C25 H25 119.3 . . ?
C26 C25 H25 119.3 . . ?
N4 C26 C25 120.82(17) . . ?
N4 C26 C21 121.41(17) . . ?
C25 C26 C21 117.76(18) . . ?
N4 C27 N5 127.47(18) . . ?
N4 C27 C28 117.41(16) . . ?
N5 C27 C28 115.09(17) . . ?
C33 C28 C29 118.48(19) . . ?
C33 C28 C27 121.64(17) . . ?
C29 C28 C27 119.85(18) . . ?
C30 C29 C28 120.62(19) . . ?
C30 C29 H29 119.7 . . ?
C28 C29 H29 119.7 . . ?
C31 C30 C29 120.4(2) . . ?
C31 C30 H30 119.8 . . ?
C29 C30 H30 119.8 . . ?
C30 C31 C32 119.4(2) . . ?
C30 C31 H31 120.3 . . ?
C32 C31 H31 120.3 . . ?
C33 C32 C31 120.37(19) . . ?
C33 C32 H32 119.8 . . ?
C31 C32 H32 119.8 . . ?
C32 C33 C28 120.70(19) . . ?
C32 C33 H33 119.7 . . ?
C28 C33 H33 119.7 . . ?
C35 C34 C39 121.71(19) . . ?
C35 C34 N6 120.53(19) . . ?
C39 C34 N6 117.75(19) . . ?
C34 C35 C36 119.9(2) . . ?
C34 C35 H35 120.1 . . ?
C36 C35 H35 120.1 . . ?
C35 C36 C37 117.9(2) . . ?
C35 C36 H36 121.0 . . ?
C37 C36 H36 121.0 . . ?
C38 C37 C36 122.9(2) . . ?
C38 C37 H37 118.5 . . ?
C36 C37 H37 118.5 . . ?
C37 C38 C39 119.6(2) . . ?
C37 C38 H38 120.2 . . ?
C39 C38 H38 120.2 . . ?
O2 C39 C34 117.47(19) . . ?
O2 C39 C38 124.5(2) . . ?
C34 C39 C38 118.0(2) . . ?
O2 C40 H40A 109.5 . . ?
O2 C40 H40B 109.5 . . ?
H40A C40 H40B 109.5 . . ?
O2 C40 H40C 109.5 . . ?
H40A C40 H40C 109.5 . . ?
H40B C40 H40C 109.5 . . ?

loop_
_geom_bond_atom_site_label_1
_geom_bond_atom_site_label_2
_geom_bond_distance
_geom_bond_site_symmetry_2
_geom_bond_publ_flag
O1 C19 1.351(3) . ?
O1 C20 1.439(3) . ?
N1 C7 1.333(3) . ?
N1 C6 1.379(3) . ?
N2 C7 1.335(2) . ?
N2 N3 1.374(2) . ?
N3 C1 1.381(2) . ?
N3 C14 1.434(2) . ?
C1 C2 1.400(3) . ?
C1 C6 1.412(3) . ?
C2 C3 1.376(3) . ?
C2 H2 0.9500 . ?
C3 C4 1.397(3) . ?
C3 H3 0.9500 . ?
C4 C5 1.390(3) . ?
C4 H4 0.9500 . ?
C5 C6 1.402(3) . ?
C5 H5 0.9500 . ?
C7 C8 1.494(3) . ?
C8 C13 1.393(3) . ?
C8 C9 1.394(3) . ?
C9 C10 1.391(3) . ?
C9 H9 0.9500 . ?
C10 C11 1.382(3) . ?
C10 H10 0.9500 . ?
C11 C12 1.387(3) . ?
C11 H11 0.9500 . ?
C12 C13 1.390(3) . ?
C12 H12 0.9500 . ?
C13 H13 0.9500 . ?
C14 C15 1.380(3) . ?
C14 C19 1.394(3) . ?
C15 C16 1.391(3) . ?
C15 H15 0.9500 . ?
C16 C17 1.382(4) . ?
C16 H16 0.9500 . ?
C17 C18 1.372(4) . ?
C17 H17 0.9500 . ?
C18 C19 1.390(3) . ?
C18 H18 0.9500 . ?
C20 H20A 0.9800 . ?
C20 H20B 0.9800 . ?
C20 H20C 0.9800 . ?
O2 C39 1.347(3) . ?
O2 C40 1.443(3) . ?
N4 C27 1.334(2) . ?
N4 C26 1.378(3) . ?
N5 C27 1.334(2) . ?
N5 N6 1.369(2) . ?
N6 C21 1.385(3) . ?
N6 C34 1.429(2) . ?
C21 C22 1.399(3) . ?
C21 C26 1.404(3) . ?
C22 C23 1.377(3) . ?
C22 H22 0.9500 . ?
C23 C24 1.391(3) . ?
C23 H23 0.9500 . ?
C24 C25 1.380(3) . ?
C24 H24 0.9500 . ?
C25 C26 1.398(3) . ?
C25 H25 0.9500 . ?
C27 C28 1.487(3) . ?
C28 C33 1.392(3) . ?
C28 C29 1.394(3) . ?
C29 C30 1.390(3) . ?
C29 H29 0.9500 . ?
C30 C31 1.379(3) . ?
C30 H30 0.9500 . ?
C31 C32 1.387(3) . ?
C31 H31 0.9500 . ?
C32 C33 1.386(3) . ?
C32 H32 0.9500 . ?
C33 H33 0.9500 . ?
C34 C35 1.375(3) . ?
C34 C39 1.395(3) . ?
C35 C36 1.390(3) . ?
C35 H35 0.9500 . ?
C36 C37 1.391(4) . ?
C36 H36 0.9500 . ?
C37 C38 1.351(4) . ?
C37 H37 0.9500 . ?
C38 C39 1.404(3) . ?
C38 H38 0.9500 . ?
C40 H40A 0.9800 . ?
C40 H40B 0.9800 . ?
C40 H40C 0.9800 . ?

loop_
_geom_torsion_atom_site_label_1
_geom_torsion_atom_site_label_2
_geom_torsion_atom_site_label_3
_geom_torsion_atom_site_label_4
_geom_torsion
_geom_torsion_site_symmetry_1
_geom_torsion_site_symmetry_2
_geom_torsion_site_symmetry_3
_geom_torsion_site_symmetry_4
_geom_torsion_publ_flag
C7 N2 N3 C1 -3.1(3) . . . . ?
C7 N2 N3 C14 -173.38(17) . . . . ?
N2 N3 C1 C2 -178.45(17) . . . . ?
C14 N3 C1 C2 -8.5(3) . . . . ?
N2 N3 C1 C6 1.9(3) . . . . ?
C14 N3 C1 C6 171.76(17) . . . . ?
N3 C1 C2 C3 179.32(18) . . . . ?
C6 C1 C2 C3 -1.0(3) . . . . ?
C1 C2 C3 C4 -0.3(3) . . . . ?
C2 C3 C4 C5 0.8(3) . . . . ?
C3 C4 C5 C6 0.1(3) . . . . ?
C7 N1 C6 C5 177.19(17) . . . . ?
C7 N1 C6 C1 -2.1(3) . . . . ?
C4 C5 C6 N1 179.30(18) . . . . ?
C4 C5 C6 C1 -1.4(3) . . . . ?
N3 C1 C6 N1 0.8(3) . . . . ?
C2 C1 C6 N1 -178.86(17) . . . . ?
N3 C1 C6 C5 -178.46(17) . . . . ?
C2 C1 C6 C5 1.8(3) . . . . ?
C6 N1 C7 N2 0.8(3) . . . . ?
C6 N1 C7 C8 -177.17(16) . . . . ?
N3 N2 C7 N1 1.7(3) . . . . ?
N3 N2 C7 C8 179.70(15) . . . . ?
N1 C7 C8 C13 172.76(17) . . . . ?
N2 C7 C8 C13 -5.5(3) . . . . ?
N1 C7 C8 C9 -6.1(3) . . . . ?
N2 C7 C8 C9 175.67(18) . . . . ?
C13 C8 C9 C10 -0.5(3) . . . . ?
C7 C8 C9 C10 178.40(18) . . . . ?
C8 C9 C10 C11 0.0(3) . . . . ?
C9 C10 C11 C12 0.7(3) . . . . ?
C10 C11 C12 C13 -0.9(3) . . . . ?
C11 C12 C13 C8 0.4(3) . . . . ?
C9 C8 C13 C12 0.3(3) . . . . ?
C7 C8 C13 C12 -178.58(18) . . . . ?
N2 N3 C14 C15 -89.5(2) . . . . ?
C1 N3 C14 C15 99.8(2) . . . . ?
N2 N3 C14 C19 91.1(2) . . . . ?
C1 N3 C14 C19 -79.6(2) . . . . ?
C19 C14 C15 C16 -0.8(3) . . . . ?
N3 C14 C15 C16 179.79(19) . . . . ?
C14 C15 C16 C17 -0.7(3) . . . . ?
C15 C16 C17 C18 1.4(4) . . . . ?
C16 C17 C18 C19 -0.5(3) . . . . ?
C20 O1 C19 C18 3.3(3) . . . . ?
C20 O1 C19 C14 -177.37(19) . . . . ?
C17 C18 C19 O1 178.4(2) . . . . ?
C17 C18 C19 C14 -1.0(3) . . . . ?
C15 C14 C19 O1 -177.73(18) . . . . ?
N3 C14 C19 O1 1.7(3) . . . . ?
C15 C14 C19 C18 1.7(3) . . . . ?
N3 C14 C19 C18 -178.91(18) . . . . ?
C27 N5 N6 C21 -3.6(3) . . . . ?
C27 N5 N6 C34 -177.00(17) . . . . ?
N5 N6 C21 C22 -177.98(18) . . . . ?
C34 N6 C21 C22 -4.9(3) . . . . ?
N5 N6 C21 C26 2.8(3) . . . . ?
C34 N6 C21 C26 175.86(18) . . . . ?
N6 C21 C22 C23 -179.90(18) . . . . ?
C26 C21 C22 C23 -0.7(3) . . . . ?
C21 C22 C23 C24 -0.8(3) . . . . ?
C22 C23 C24 C25 0.9(3) . . . . ?
C23 C24 C25 C26 0.5(3) . . . . ?
C27 N4 C26 C25 176.58(17) . . . . ?
C27 N4 C26 C21 -2.7(3) . . . . ?
C24 C25 C26 N4 178.81(18) . . . . ?
C24 C25 C26 C21 -1.9(3) . . . . ?
N6 C21 C26 N4 0.6(3) . . . . ?
C22 C21 C26 N4 -178.73(17) . . . . ?
N6 C21 C26 C25 -178.76(17) . . . . ?
C22 C21 C26 C25 2.0(3) . . . . ?
C26 N4 C27 N5 1.9(3) . . . . ?
C26 N4 C27 C28 -175.99(16) . . . . ?
N6 N5 C27 N4 1.2(3) . . . . ?
N6 N5 C27 C28 179.08(16) . . . . ?
N4 C27 C28 C33 170.46(18) . . . . ?
N5 C27 C28 C33 -7.7(3) . . . . ?
N4 C27 C28 C29 -7.6(3) . . . . ?
N5 C27 C28 C29 174.23(18) . . . . ?
C33 C28 C29 C30 -0.2(3) . . . . ?
C27 C28 C29 C30 177.99(19) . . . . ?
C28 C29 C30 C31 0.2(3) . . . . ?
C29 C30 C31 C32 0.3(4) . . . . ?
C30 C31 C32 C33 -0.9(3) . . . . ?
C31 C32 C33 C28 1.0(3) . . . . ?
C29 C28 C33 C32 -0.4(3) . . . . ?
C27 C28 C33 C32 -178.55(19) . . . . ?
N5 N6 C34 C35 -86.4(2) . . . . ?
C21 N6 C34 C35 100.0(2) . . . . ?
N5 N6 C34 C39 94.6(2) . . . . ?
C21 N6 C34 C39 -79.0(2) . . . . ?
C39 C34 C35 C36 0.5(3) . . . . ?
N6 C34 C35 C36 -178.5(2) . . . . ?
C34 C35 C36 C37 -0.3(4) . . . . ?
C35 C36 C37 C38 -0.7(4) . . . . ?
C36 C37 C38 C39 1.5(4) . . . . ?
C40 O2 C39 C34 -175.98(19) . . . . ?
C40 O2 C39 C38 5.0(3) . . . . ?
C35 C34 C39 O2 -178.8(2) . . . . ?
N6 C34 C39 O2 0.1(3) . . . . ?
C35 C34 C39 C38 0.3(3) . . . . ?
N6 C34 C39 C38 179.27(18) . . . . ?
C37 C38 C39 O2 177.8(2) . . . . ?
C37 C38 C39 C34 -1.2(3) . . . . ?
